data_7126568
loop_
_publ_author_name
'Li, Yongfeng'
'Tang, Zhiqiong'
'Zhang, Junliang'
'Liu, Lu'

_publ_section_title
;
 Gold-catalyzed intermolecular [4+1] spiroannulation via site-selective
 aromatic C(sp<sup>2</sup>)-H functionalization and dearomatization of
 phenol derivatives.
;
_journal_issue 59
_journal_name_full 'Chemical communications (Cambridge, England)'
_journal_page_first 8202
_journal_page_last 8205
_journal_paper_doi 10.1039/d0cc01118e
_journal_volume 56
_journal_year 2020
_chemical_formula_moiety 'C21 H16 O3'
_chemical_formula_sum 'C21 H16 O3'
_chemical_formula_weight 316.34
_space_group_crystal_system monoclinic
_space_group_IT_number 14
_space_group_name_Hall '-P 2yn'
_space_group_name_H-M_alt 'P 1 21/n 1'
_atom_sites_solution_hydrogens geom
_atom_sites_solution_primary dual
_audit_creation_date 2018-04-26
_audit_creation_method
;
Olex2 1.2
(compiled 2018.04.18 svn.r3501 for OlexSys, GUI svn.r5488)
;
_audit_update_record
;
2019-05-11 deposited with the CCDC.	2020-05-19 downloaded from the CCDC.
;
_cell_angle_alpha 90
_cell_angle_beta 93.275(2)
_cell_angle_gamma 90
_cell_formula_units_Z 4
_cell_length_a 8.12640(10)
_cell_length_b 13.3342(3)
_cell_length_c 14.6256(2)
_cell_measurement_reflns_used 14090
_cell_measurement_temperature 100.00(10)
_cell_measurement_theta_max 74.2080
_cell_measurement_theta_min 4.4650
_cell_volume 1582.23(5)
_computing_cell_refinement 'CrysAlisPro 1.171.39.32a (Rigaku OD, 2017)'
_computing_data_collection 'CrysAlisPro 1.171.39.32a (Rigaku OD, 2017)'
_computing_data_reduction 'CrysAlisPro 1.171.39.32a (Rigaku OD, 2017)'
_computing_molecular_graphics 'Olex2 (Dolomanov et al., 2009)'
_computing_publication_material 'Olex2 (Dolomanov et al., 2009)'
_computing_structure_refinement 'ShelXL (Sheldrick, 2015)'
_computing_structure_solution 'ShelXT (Sheldrick, 2015)'
_diffrn_ambient_environment N~2~
_diffrn_ambient_temperature 100.00(10)
_diffrn_detector 'CCD plate'
_diffrn_measured_fraction_theta_full 0.997
_diffrn_measured_fraction_theta_max 0.997
_diffrn_measurement_details
;
List of Runs (angles in degrees, time in seconds):

  # Type    Start    End  Width  t~exp~   \w     \q     \k     \f   Frames
#--------------------------------------------------------------------------
  1  \w     -7.00  19.00   1.00    1.00    --    0.00 -57.00  90.00   26
  2  \w    -14.00  12.00   1.00    1.00    --    0.00  57.00  30.00   26
  3  \w    -19.00  24.00   1.00    1.00    --    0.00  38.00-180.00   43
  4  \w    -80.00 -42.00   1.00    1.00    --    0.00 -57.00  90.00   38
  5  \w    -19.00  18.00   1.00    1.00    --    0.00  38.00  90.00   37
  6  \w     25.00  88.00   1.00    1.00    --    0.00  38.00-120.00   63
  7  \w     56.00  86.00   1.00    1.00    --    0.00  38.00  90.00   30
  8  \w     32.00  89.00   1.00    1.00    --    0.00  38.00-180.00   57
  9  \w    -29.00  63.00   1.00    1.00    --    0.00  77.00 -60.00   92
 10  \w     23.00  78.00   1.00    1.00    --    0.00  77.00  90.00   55
 11  \w    -19.00  17.00   1.00    1.00    --    0.00  38.00-120.00   36
 12  \w     30.00  80.00   1.00    1.00    --    0.00  57.00  30.00   50
 13  \w     52.00  82.00   1.00    1.00    --    0.00  38.00   0.00   30
 14  \w    -17.00  22.00   1.00    1.00    --    0.00  38.00   0.00   39
 15  \w    -29.00   2.00   1.00    1.00    --    0.00  77.00  90.00   31
 16  \w     65.00  97.00   1.00    2.00    --   95.80  82.00 -60.00   32
 17  \w     58.00 128.00   1.00    2.00    --   95.80 -82.00 -90.00   70
 18  \w    136.00 179.00   1.00    2.00    --   95.80  82.00-110.98   43
 19  \w     70.00 185.00   1.00    2.00    --   95.80  64.00  72.11  115
 20  \w     69.00 180.00   1.00    2.00    --   95.80  66.00  35.65  111
 21  \w     63.00  89.00   1.00    2.00    --   95.80  82.00-110.98   26
 22  \w     75.00 185.00   1.00    2.00    --   95.80  46.00 139.90  110
 23  \w     75.00 108.00   1.00    2.00    --   95.80  45.00 -60.00   33
 24  \w     65.00  90.00   1.00    2.00    --   95.80  77.00 -30.00   25
 25  \w     63.00  88.00   1.00    2.00    --   95.80  82.00-150.00   25
 26  \w     71.00 116.00   1.00    2.00    --   95.80  61.00  90.00   45
 27  \w    155.00 185.00   1.00    2.00    --   95.80  61.00  90.00   30
 28  \w     75.00 107.00   1.00    2.00    --   95.80  45.00 -30.00   32
 29  \w    126.00 184.00   1.00    2.00    --   95.80  45.00 -30.00   58
 30  \w     65.00  91.00   1.00    2.00    --   95.80  77.00-120.00   26
 31  \w     50.00 123.00   1.00    2.00    --   95.80 -82.00  60.00   73
 32  \w    126.00 151.00   1.00    2.00    --   95.80  76.00  24.87   25
 33  \w     32.00 127.00   1.00    2.00    --   95.80 -82.00-150.00   95
 34  \w    107.00 185.00   1.00    2.00    --   95.80  82.00 -90.00   78
 35  \w     65.00  90.00   1.00    2.00    --   95.80  76.00  24.87   25
 36  \w    154.00 179.00   1.00    2.00    --   95.80  75.00  -3.07   25
 37  \w     63.00 124.00   1.00    2.00    --   95.80 -82.00 120.00   61
 38  \w     65.00  97.00   1.00    2.00    --   95.80  82.00 -90.00   32
 39  \w     63.00  89.00   1.00    2.00    --   95.80  82.00 -30.00   26
 40  \w     65.00  90.00   1.00    2.00    --   95.80  77.00-180.00   25
 41  \w     65.00  91.00   1.00    2.00    --   95.80  77.00 -60.00   26
 42  \w    141.00 167.00   1.00    2.00    --   95.80  77.00 -60.00   26
 43  \w     65.00  90.00   1.00    2.00    --   95.80  77.00  60.00   25
 44  \w     64.00  90.00   1.00    2.00    --   95.80  82.00  90.00   26
 45  \w     82.00 113.00   1.00    2.00    --   95.80 -82.00   0.00   31
 46  \w     67.00  92.00   1.00    2.00    --   95.80  73.00 177.27   25
 47  \w     26.00  77.00   1.00    2.00    --   95.80 -82.00   0.00   51
 48  \w     75.00 158.00   1.00    2.00    --   95.80  45.00   0.00   83
 49  \w     72.00  98.00   1.00    2.00    --   95.80  61.00 -90.00   26
 50  \w     65.00 173.00   1.00    2.00    --   95.80  77.00-150.00  108
 51  \w     65.00  99.00   1.00    2.00    --   95.80  77.00 120.00   34
 52  \w     72.00 109.00   1.00    2.00    --   95.80  61.00   0.00   37
 53  \w     65.00  91.00   1.00    2.00    --   95.80  77.00 -90.00   26
 54  \w     65.00  90.00   1.00    2.00    --   95.80  77.00 150.00   25
 55  \w     63.00  88.00   1.00    2.00    --   95.80  82.00  30.00   25
 56  \w     68.00  94.00   1.00    2.00    --   95.80  82.00  60.00   26
 57  \w    122.00 179.00   1.00    2.00    --   95.80  82.00  60.00   57
 58  \w     63.00  89.00   1.00    2.00    --   95.80  82.00 120.00   26
 59  \w     65.00  90.00   1.00    2.00    --   95.80  77.00  90.00   25
 60  \w    150.00 182.00   1.00    2.00    --   95.80  82.00 150.00   32
 61  \w    111.00 136.00   1.00    2.00    --   95.80  77.00   0.00   25
 62  \w     71.00  97.00   1.00    2.00    --   95.80  61.00  30.00   26
 63  \w     68.00  93.00   1.00    2.00    --   95.80  77.00   0.00   25
 64  \w     63.00 106.00   1.00    2.00    --   95.80  82.00 150.00   43
 65  \w    160.00 185.00   1.00    2.00    --   95.80  82.00 -60.00   25
 66  \w     63.00 176.00   1.00    2.00    --   95.80  81.00-165.45  113
 67  \w     71.00 106.00   1.00    2.00    --   95.80  61.00  60.00   35
 68  \w     66.00  92.00   1.00    2.00    --   95.80  75.00  -3.07   26
 69  \w     71.00 156.00   1.00    2.00    --   95.80  62.00 157.78   85
 70  \w     76.00 183.00   1.00    2.00    --   95.80  35.00 -82.24  107
;
_diffrn_measurement_device 'four-circle diffractometer'
_diffrn_measurement_device_type 'XtaLAB AFC12 (RINC): Kappa dual home/near'
_diffrn_measurement_method '\w scans'
_diffrn_orient_matrix_type 'CrysAlisPro convention (1999,Acta A55,543-557)'
_diffrn_orient_matrix_UB_11 -0.0731973000
_diffrn_orient_matrix_UB_12 0.0230917000
_diffrn_orient_matrix_UB_13 -0.0972282000
_diffrn_orient_matrix_UB_21 -0.1721672000
_diffrn_orient_matrix_UB_22 0.0114705000
_diffrn_orient_matrix_UB_23 0.0376972000
_diffrn_orient_matrix_UB_31 0.0324504000
_diffrn_orient_matrix_UB_32 0.1126108000
_diffrn_orient_matrix_UB_33 0.0161399000
_diffrn_radiation_monochromator graphite
_diffrn_radiation_probe x-ray
_diffrn_radiation_type CuK\a
_diffrn_radiation_wavelength 1.54184
_diffrn_reflns_av_R_equivalents 0.1159
_diffrn_reflns_av_unetI/netI 0.0414
_diffrn_reflns_Laue_measured_fraction_full 0.997
_diffrn_reflns_Laue_measured_fraction_max 0.997
_diffrn_reflns_limit_h_max 9
_diffrn_reflns_limit_h_min -9
_diffrn_reflns_limit_k_max 15
_diffrn_reflns_limit_k_min -15
_diffrn_reflns_limit_l_max 17
_diffrn_reflns_limit_l_min -17
_diffrn_reflns_number 34794
_diffrn_reflns_point_group_measured_fraction_full 0.997
_diffrn_reflns_point_group_measured_fraction_max 0.997
_diffrn_reflns_theta_full 67.074
_diffrn_reflns_theta_max 67.074
_diffrn_reflns_theta_min 4.491
_diffrn_source 'fine-focus sealed X-ray tube'
_diffrn_source_type 'Enhance (Cu) X-ray Source'
_exptl_absorpt_coefficient_mu 0.710
_exptl_absorpt_correction_T_max 1.00000
_exptl_absorpt_correction_T_min 0.06726
_exptl_absorpt_correction_type multi-scan
_exptl_absorpt_process_details
;
CrysAlisPro 1.171.39.32a (Rigaku Oxford Diffraction, 2017)
Empirical absorption correction using spherical harmonics,
 implemented in SCALE3 ABSPACK scaling algorithm.
;
_exptl_crystal_colour 'clear light colourless'
_exptl_crystal_colour_lustre clear
_exptl_crystal_colour_modifier light
_exptl_crystal_colour_primary colourless
_exptl_crystal_density_diffrn 1.328
_exptl_crystal_description block
_exptl_crystal_F_000 664
_exptl_crystal_size_max 0.46
_exptl_crystal_size_mid 0.32
_exptl_crystal_size_min 0.28
_refine_diff_density_max 0.198
_refine_diff_density_min -0.235
_refine_diff_density_rms 0.049
_refine_ls_extinction_method none
_refine_ls_goodness_of_fit_ref 1.015
_refine_ls_hydrogen_treatment constr
_refine_ls_matrix_type full
_refine_ls_number_parameters 218
_refine_ls_number_reflns 2816
_refine_ls_number_restraints 0
_refine_ls_restrained_S_all 1.015
_refine_ls_R_factor_all 0.0483
_refine_ls_R_factor_gt 0.0427
_refine_ls_shift/su_max 0.000
_refine_ls_shift/su_mean 0.000
_refine_ls_structure_factor_coef Fsqd
_refine_ls_weighting_details 'w=1/[\s^2^(Fo^2^)+(0.0558P)^2^+0.6493P] where P=(Fo^2^+2Fc^2^)/3'
_refine_ls_weighting_scheme calc
_refine_ls_wR_factor_gt 0.1061
_refine_ls_wR_factor_ref 0.1100
_reflns_Friedel_coverage 0.000
_reflns_number_gt 2525
_reflns_number_total 2816
_reflns_threshold_expression 'I > 2\s(I)'
_cod_data_source_file d0cc01118e2.cif
_cod_data_source_block exp_322
_cod_depositor_comments 'Adding full bibliography for 7126567--7126569.cif.'
_cod_database_code 7126568
_shelx_shelxl_version_number 2016/6
_shelx_space_group_comment
;
The symmetry employed for this shelxl refinement is uniquely defined
by the following loop, which should always be used as a source of
symmetry information in preference to the above space-group names.
They are only intended as comments.
;
_shelx_estimated_absorpt_t_max 0.826
_shelx_estimated_absorpt_t_min 0.736
_reflns_odcompleteness_completeness 99.93
_reflns_odcompleteness_iscentric 1
_reflns_odcompleteness_theta 66.97
_olex2_refinement_description
;
1. Fixed Uiso
 At 1.2 times of:
  All C(H) groups, All C(H,H) groups
 At 1.5 times of:
  All C(H,H,H) groups
2.a Ternary CH refined with riding coordinates:
 C8(H8)
2.b Aromatic/amide H refined with riding coordinates:
 C3(H3), C4(H4), C5(H5), C6(H6), C11(H11), C12(H12), C14(H14), C15(H15),
 C16(H16), C17(H17)
2.c X=CH2 refined with riding coordinates:
 C19(H19A,H19B)
2.d Idealised Me refined as rotating group:
 C21(H21A,H21B,H21C)
;
_olex2_submission_special_instructions 'No special instructions were received'
_oxdiff_exptl_absorpt_empirical_details
;
Empirical correction (ABSPACK) includes:
- Absorption correction using spherical harmonics
- Frame scaling
;
_oxdiff_exptl_absorpt_empirical_full_max 16.993
_oxdiff_exptl_absorpt_empirical_full_min 0.275

loop_
_space_group_symop_operation_xyz
'x, y, z'
'-x+1/2, y+1/2, -z+1/2'
'-x, -y, -z'
'x-1/2, -y-1/2, z-1/2'

loop_
_atom_site_label
_atom_site_type_symbol
_atom_site_fract_x
_atom_site_fract_y
_atom_site_fract_z
_atom_site_U_iso_or_equiv
_atom_site_adp_type
_atom_site_occupancy
_atom_site_site_symmetry_order
_atom_site_calc_flag
_atom_site_refinement_flags_posn
_atom_site_refinement_flags_adp
_atom_site_refinement_flags_occupancy
_atom_site_disorder_assembly
_atom_site_disorder_group
O1 O 0.95859(14) 0.10826(8) 0.56383(7) 0.0290(3) Uani 1 1 d . . . . .
O2 O 0.44493(13) 0.29162(9) 0.62652(7) 0.0290(3) Uani 1 1 d . . . . .
O3 O 0.52320(13) 0.15269(8) 0.55273(7) 0.0243(3) Uani 1 1 d . . . . .
C1 C 0.96655(18) 0.33447(11) 0.53742(10) 0.0202(3) Uani 1 1 d . . . . .
C2 C 0.93238(18) 0.38831(11) 0.62226(10) 0.0210(3) Uani 1 1 d . . . . .
C3 C 1.0184(2) 0.46857(12) 0.66330(11) 0.0277(4) Uani 1 1 d . . . . .
H3 H 1.110200 0.495272 0.636975 0.033 Uiso 1 1 calc R . . . .
C4 C 0.9642(2) 0.50776(13) 0.74412(11) 0.0307(4) Uani 1 1 d . . . . .
H4 H 1.019393 0.561864 0.771844 0.037 Uiso 1 1 calc R . . . .
C5 C 0.8284(2) 0.46693(13) 0.78404(11) 0.0298(4) Uani 1 1 d . . . . .
H5 H 0.794237 0.493692 0.838529 0.036 Uiso 1 1 calc R . . . .
C6 C 0.74282(19) 0.38661(12) 0.74364(10) 0.0243(3) Uani 1 1 d . . . . .
H6 H 0.652279 0.359222 0.770717 0.029 Uiso 1 1 calc R . . . .
C7 C 0.79540(18) 0.34809(11) 0.66193(9) 0.0204(3) Uani 1 1 d . . . . .
C8 C 0.73462(18) 0.25674(11) 0.60963(9) 0.0188(3) Uani 1 1 d . . . . .
H8 H 0.780461 0.198698 0.643384 0.023 Uiso 1 1 calc R . . . .
C9 C 0.82252(17) 0.25999(11) 0.51681(9) 0.0177(3) Uani 1 1 d . . . . .
C10 C 0.89586(18) 0.15610(11) 0.49927(10) 0.0198(3) Uani 1 1 d . . . . .
C11 C 0.89427(19) 0.11755(11) 0.40608(10) 0.0225(3) Uani 1 1 d . . . . .
H11 H 0.951079 0.058858 0.394222 0.027 Uiso 1 1 calc R . . . .
C12 C 0.81171(18) 0.16575(11) 0.33697(10) 0.0223(3) Uani 1 1 d . . . . .
H12 H 0.813484 0.138778 0.278389 0.027 Uiso 1 1 calc R . . . .
C13 C 0.71993(17) 0.25775(11) 0.34912(9) 0.0183(3) Uani 1 1 d . . . . .
C14 C 0.63386(18) 0.30245(12) 0.27408(10) 0.0213(3) Uani 1 1 d . . . . .
H14 H 0.636187 0.273001 0.216531 0.026 Uiso 1 1 calc R . . . .
C15 C 0.54576(19) 0.38958(12) 0.28460(10) 0.0244(3) Uani 1 1 d . . . . .
H15 H 0.489443 0.418894 0.234302 0.029 Uiso 1 1 calc R . . . .
C16 C 0.5413(2) 0.43338(13) 0.37025(10) 0.0288(4) Uani 1 1 d . . . . .
H16 H 0.481281 0.491901 0.377651 0.035 Uiso 1 1 calc R . . . .
C17 C 0.6269(2) 0.38973(12) 0.44538(10) 0.0255(4) Uani 1 1 d . . . . .
H17 H 0.623626 0.419791 0.502631 0.031 Uiso 1 1 calc R . . . .
C18 C 0.71663(17) 0.30243(11) 0.43628(9) 0.0177(3) Uani 1 1 d . . . . .
C19 C 1.09282(19) 0.34774(12) 0.48522(11) 0.0261(4) Uani 1 1 d . . . . .
H19A H 1.172531 0.395706 0.501003 0.031 Uiso 1 1 calc R . . . .
H19B H 1.101704 0.309087 0.432801 0.031 Uiso 1 1 calc R . . . .
C20 C 0.55140(18) 0.23924(11) 0.59812(9) 0.0200(3) Uani 1 1 d . . . . .
C21 C 0.35226(19) 0.12448(13) 0.53503(12) 0.0310(4) Uani 1 1 d . . . . .
H21A H 0.302970 0.166580 0.487769 0.046 Uiso 1 1 calc GR . . . .
H21B H 0.294282 0.132428 0.589945 0.046 Uiso 1 1 calc GR . . . .
H21C H 0.346200 0.055736 0.515626 0.046 Uiso 1 1 calc GR . . . .

loop_
_atom_site_aniso_label
_atom_site_aniso_U_11
_atom_site_aniso_U_22
_atom_site_aniso_U_33
_atom_site_aniso_U_23
_atom_site_aniso_U_13
_atom_site_aniso_U_12
O1 0.0412(7) 0.0215(6) 0.0238(6) 0.0035(4) -0.0021(5) 0.0136(5)
O2 0.0250(6) 0.0306(7) 0.0313(6) -0.0062(5) 0.0001(4) 0.0054(5)
O3 0.0241(6) 0.0214(6) 0.0269(6) -0.0027(4) -0.0016(4) -0.0002(4)
C1 0.0241(7) 0.0146(7) 0.0214(7) 0.0035(5) -0.0049(6) 0.0035(6)
C2 0.0254(7) 0.0168(8) 0.0202(7) 0.0022(6) -0.0046(6) 0.0039(6)
C3 0.0317(8) 0.0234(9) 0.0270(8) 0.0017(6) -0.0057(6) -0.0007(7)
C4 0.0392(9) 0.0214(9) 0.0300(8) -0.0049(7) -0.0110(7) 0.0008(7)
C5 0.0381(9) 0.0278(9) 0.0223(8) -0.0054(6) -0.0080(7) 0.0093(7)
C6 0.0283(8) 0.0238(9) 0.0203(7) -0.0001(6) -0.0034(6) 0.0065(6)
C7 0.0251(7) 0.0164(8) 0.0191(7) 0.0016(6) -0.0058(6) 0.0066(6)
C8 0.0243(7) 0.0157(7) 0.0161(6) 0.0023(5) -0.0010(5) 0.0032(6)
C9 0.0204(7) 0.0158(8) 0.0168(7) 0.0007(5) -0.0006(5) 0.0031(6)
C10 0.0218(7) 0.0144(8) 0.0230(7) 0.0031(6) 0.0003(6) 0.0025(6)
C11 0.0285(8) 0.0139(8) 0.0253(8) -0.0008(6) 0.0047(6) 0.0051(6)
C12 0.0287(8) 0.0187(8) 0.0194(7) -0.0029(6) 0.0014(6) 0.0016(6)
C13 0.0205(7) 0.0150(7) 0.0193(7) 0.0003(5) 0.0001(5) -0.0014(6)
C14 0.0243(7) 0.0214(8) 0.0180(7) -0.0006(6) -0.0019(6) -0.0014(6)
C15 0.0272(8) 0.0255(9) 0.0200(7) 0.0030(6) -0.0042(6) 0.0047(6)
C16 0.0368(9) 0.0253(9) 0.0238(8) 0.0015(6) -0.0028(7) 0.0156(7)
C17 0.0349(8) 0.0234(9) 0.0176(7) -0.0008(6) -0.0018(6) 0.0111(7)
C18 0.0197(7) 0.0152(8) 0.0181(7) 0.0022(5) -0.0010(5) 0.0013(6)
C19 0.0274(8) 0.0233(9) 0.0275(8) 0.0017(6) 0.0006(6) -0.0012(6)
C20 0.0255(8) 0.0178(8) 0.0166(6) 0.0021(5) -0.0006(6) 0.0031(6)
C21 0.0248(8) 0.0307(10) 0.0364(9) -0.0042(7) -0.0064(7) -0.0028(7)

loop_
_atom_type_symbol
_atom_type_description
_atom_type_scat_dispersion_real
_atom_type_scat_dispersion_imag
_atom_type_scat_source
C C 0.0181 0.0091 'International Tables Vol C Tables 4.2.6.8 and 6.1.1.4'
H H 0.0000 0.0000 'International Tables Vol C Tables 4.2.6.8 and 6.1.1.4'
O O 0.0492 0.0322 'International Tables Vol C Tables 4.2.6.8 and 6.1.1.4'

loop_
_geom_angle_atom_site_label_1
_geom_angle_atom_site_label_2
_geom_angle_atom_site_label_3
_geom_angle
_geom_angle_site_symmetry_1
_geom_angle_site_symmetry_3
_geom_angle_publ_flag
C20 O3 C21 116.48(12) . . ?
C2 C1 C9 107.40(12) . . ?
C19 C1 C2 127.54(14) . . ?
C19 C1 C9 125.02(14) . . ?
C3 C2 C1 128.48(14) . . ?
C7 C2 C1 110.91(13) . . ?
C7 C2 C3 120.60(14) . . ?
C2 C3 H3 120.6 . . ?
C4 C3 C2 118.72(16) . . ?
C4 C3 H3 120.6 . . ?
C3 C4 H4 119.7 . . ?
C3 C4 C5 120.59(15) . . ?
C5 C4 H4 119.7 . . ?
C4 C5 H5 119.5 . . ?
C4 C5 C6 120.91(15) . . ?
C6 C5 H5 119.5 . . ?
C5 C6 H6 120.7 . . ?
C5 C6 C7 118.62(15) . . ?
C7 C6 H6 120.7 . . ?
C2 C7 C8 110.29(12) . . ?
C6 C7 C2 120.55(14) . . ?
C6 C7 C8 128.84(14) . . ?
C7 C8 H8 106.2 . . ?
C7 C8 C9 105.34(12) . . ?
C7 C8 C20 118.37(12) . . ?
C9 C8 H8 106.2 . . ?
C20 C8 H8 106.2 . . ?
C20 C8 C9 113.76(11) . . ?
C1 C9 C8 103.00(11) . . ?
C10 C9 C1 108.32(11) . . ?
C10 C9 C8 108.64(11) . . ?
C18 C9 C1 107.35(11) . . ?
C18 C9 C8 114.39(11) . . ?
C18 C9 C10 114.36(11) . . ?
O1 C10 C9 119.28(13) . . ?
O1 C10 C11 121.21(13) . . ?
C11 C10 C9 119.48(12) . . ?
C10 C11 H11 119.6 . . ?
C12 C11 C10 120.83(14) . . ?
C12 C11 H11 119.6 . . ?
C11 C12 H12 118.3 . . ?
C11 C12 C13 123.34(13) . . ?
C13 C12 H12 118.3 . . ?
C14 C13 C12 120.05(13) . . ?
C14 C13 C18 119.65(13) . . ?
C18 C13 C12 120.30(13) . . ?
C13 C14 H14 119.6 . . ?
C15 C14 C13 120.72(13) . . ?
C15 C14 H14 119.6 . . ?
C14 C15 H15 120.1 . . ?
C14 C15 C16 119.81(13) . . ?
C16 C15 H15 120.1 . . ?
C15 C16 H16 120.0 . . ?
C15 C16 C17 119.98(14) . . ?
C17 C16 H16 120.0 . . ?
C16 C17 H17 119.4 . . ?
C18 C17 C16 121.15(14) . . ?
C18 C17 H17 119.4 . . ?
C13 C18 C9 120.15(13) . . ?
C17 C18 C9 120.95(13) . . ?
C17 C18 C13 118.69(13) . . ?
C1 C19 H19A 120.0 . . ?
C1 C19 H19B 120.0 . . ?
H19A C19 H19B 120.0 . . ?
O2 C20 O3 124.24(14) . . ?
O2 C20 C8 126.61(14) . . ?
O3 C20 C8 109.12(12) . . ?
O3 C21 H21A 109.5 . . ?
O3 C21 H21B 109.5 . . ?
O3 C21 H21C 109.5 . . ?
H21A C21 H21B 109.5 . . ?
H21A C21 H21C 109.5 . . ?
H21B C21 H21C 109.5 . . ?

loop_
_geom_bond_atom_site_label_1
_geom_bond_atom_site_label_2
_geom_bond_distance
_geom_bond_site_symmetry_2
_geom_bond_publ_flag
O1 C10 1.2260(17) . ?
O2 C20 1.2043(18) . ?
O3 C20 1.3444(18) . ?
O3 C21 1.4482(18) . ?
C1 C2 1.474(2) . ?
C1 C9 1.551(2) . ?
C1 C19 1.325(2) . ?
C2 C3 1.395(2) . ?
C2 C7 1.392(2) . ?
C3 H3 0.9300 . ?
C3 C4 1.387(2) . ?
C4 H4 0.9300 . ?
C4 C5 1.389(3) . ?
C5 H5 0.9300 . ?
C5 C6 1.390(2) . ?
C6 H6 0.9300 . ?
C6 C7 1.390(2) . ?
C7 C8 1.506(2) . ?
C8 H8 0.9800 . ?
C8 C9 1.5703(19) . ?
C8 C20 1.507(2) . ?
C9 C10 1.535(2) . ?
C9 C18 1.5271(18) . ?
C10 C11 1.456(2) . ?
C11 H11 0.9300 . ?
C11 C12 1.344(2) . ?
C12 H12 0.9300 . ?
C12 C13 1.452(2) . ?
C13 C14 1.400(2) . ?
C13 C18 1.4088(19) . ?
C14 H14 0.9300 . ?
C14 C15 1.378(2) . ?
C15 H15 0.9300 . ?
C15 C16 1.384(2) . ?
C16 H16 0.9300 . ?
C16 C17 1.394(2) . ?
C17 H17 0.9300 . ?
C17 C18 1.384(2) . ?
C19 H19A 0.9300 . ?
C19 H19B 0.9300 . ?
C21 H21A 0.9600 . ?
C21 H21B 0.9600 . ?
C21 H21C 0.9600 . ?
